data_4505370
loop_
_publ_author_name
'Sidhu, Paul S.'
'Enright, Gary D.'
'Udachin, Konstantin A.'
'Ripmeester, John A.'

_publ_section_title
;
 Polymorphism and Structure in a Pentamorphic Guest&#x2212;Host
 Material:&#x2009; The Tris(5-acetyl-3-thienyl) Methane (TATM) Inclusion
 Compound with 1,3-Dichloropropane
;
_journal_issue 6
_journal_name_full 'Crystal Growth &amp; Design'
_journal_page_first 1249
_journal_paper_doi 10.1021/cg049765z
_journal_volume 4
_journal_year 2004
_chemical_formula_sum 'C20.5 H19 Cl O3 S3'
_chemical_formula_weight 444.99
_chemical_name_systematic
;tris (5-acetyl-3-thienyl) methane (TATM) /1,3-dichloropropane inclusion compound  
 ? 
;
_space_group_IT_number 15
_symmetry_cell_setting monoclinic
_symmetry_space_group_name_Hall '-C 2yc'
_symmetry_space_group_name_H-M 'C 1 2/c 1'
_atom_sites_solution_hydrogens geom
_atom_sites_solution_primary direct
_atom_sites_solution_secondary difmap
_audit_creation_method SHELXL-97
_cell_angle_alpha 90.00
_cell_angle_beta 119.428(2)
_cell_angle_gamma 90.00
_cell_formula_units_Z 8
_cell_length_a 17.500(2)
_cell_length_b 18.465(3)
_cell_length_c 14.982(2)
_cell_measurement_temperature 173(2)
_cell_volume 4216.6(10)
_computing_structure_refinement 'SHELXL-97 (Sheldrick, 1997)'
_computing_structure_solution 'SHELXS-97 (Sheldrick, 1990)'
_diffrn_ambient_temperature 173(2)
_diffrn_measured_fraction_theta_full 0.995
_diffrn_measured_fraction_theta_max 0.995
_diffrn_radiation_monochromator graphite
_diffrn_radiation_source 'fine-focus sealed tube'
_diffrn_radiation_type MoK\a
_diffrn_radiation_wavelength 0.71073
_diffrn_reflns_av_R_equivalents 0.0492
_diffrn_reflns_av_sigmaI/netI 0.0481
_diffrn_reflns_limit_h_max 24
_diffrn_reflns_limit_h_min -24
_diffrn_reflns_limit_k_max 25
_diffrn_reflns_limit_k_min -25
_diffrn_reflns_limit_l_max 20
_diffrn_reflns_limit_l_min -19
_diffrn_reflns_number 26324
_diffrn_reflns_theta_full 29.69
_diffrn_reflns_theta_max 29.69
_diffrn_reflns_theta_min 1.73
_exptl_absorpt_coefficient_mu 0.497
_exptl_absorpt_correction_type multi-scan
_exptl_absorpt_process_details sadabs
_exptl_crystal_density_diffrn 1.402
_exptl_crystal_density_method 'not measured'
_exptl_crystal_F_000 1848
_exptl_crystal_size_max 0.30
_exptl_crystal_size_mid 0.20
_exptl_crystal_size_min 0.15
_refine_diff_density_max 0.449
_refine_diff_density_min -0.310
_refine_diff_density_rms 0.059
_refine_ls_extinction_method none
_refine_ls_goodness_of_fit_ref 1.012
_refine_ls_hydrogen_treatment mixed
_refine_ls_matrix_type full
_refine_ls_number_parameters 318
_refine_ls_number_reflns 5965
_refine_ls_number_restraints 14
_refine_ls_restrained_S_all 1.023
_refine_ls_R_factor_all 0.0875
_refine_ls_R_factor_gt 0.0483
_refine_ls_shift/su_max 0.127
_refine_ls_shift/su_mean 0.007
_refine_ls_structure_factor_coef Fsqd
_refine_ls_weighting_details 'calc w=1/[\s^2^(Fo^2^)+(0.0645P)^2^+0.4972P] where P=(Fo^2^+2Fc^2^)/3'
_refine_ls_weighting_scheme calc
_refine_ls_wR_factor_gt 0.1119
_refine_ls_wR_factor_ref 0.1251
_reflns_number_gt 3907
_reflns_number_total 5965
_reflns_threshold_expression >2sigma(I)
_cod_data_source_file cg049765zsi20040710_014615.cif
_cod_data_source_block form_5
_cod_depositor_comments
;
The following automatic conversions were performed:

'_exptl_absorpt_correction_type' value 'multiscan' changed to
'multi-scan' according to
/home/saulius/struct/CIF-dictionaries/cif_core.dic dictionary named
'cif_core.dic' version 2.4.1 from 2010-06-29.

Automatic conversion script
Id: cif_fix_values 1715 2011-07-08 13:25:40Z adriana 
;
_cod_original_sg_symbol_H-M C2/c
_cod_original_formula_sum 'C20.50 H19 Cl O3 S3'
_cod_database_code 4505370

loop_
_symmetry_equiv_pos_as_xyz
'x, y, z'
'-x, y, -z+1/2'
'x+1/2, y+1/2, z'
'-x+1/2, y+1/2, -z+1/2'
'-x, -y, -z'
'x, -y, z-1/2'
'-x+1/2, -y+1/2, -z'
'x+1/2, -y+1/2, z-1/2'

loop_
_atom_site_label
_atom_site_type_symbol
_atom_site_fract_x
_atom_site_fract_y
_atom_site_fract_z
_atom_site_U_iso_or_equiv
_atom_site_adp_type
_atom_site_occupancy
_atom_site_symmetry_multiplicity
_atom_site_calc_flag
_atom_site_refinement_flags
_atom_site_disorder_assembly
_atom_site_disorder_group
S1 S 0.451090(14) 1.060543(13) 0.866878(18) 0.03041(6) Uani 1 1 d . . .
S2 S 0.800320(17) 0.841553(15) 1.13352(2) 0.04070(8) Uani 1 1 d . . .
S3 S 0.843546(16) 1.152634(15) 0.91562(2) 0.04069(8) Uani 1 1 d . . .
C5 C 0.53702(6) 0.94494(5) 0.87975(7) 0.0271(2) Uani 1 1 d . . .
O1 O 0.31003(4) 0.95166(4) 0.82427(5) 0.0365(2) Uani 1 1 d . . .
C16 C 0.82666(6) 1.15819(5) 1.01985(7) 0.0312(3) Uani 1 1 d . . .
C4 C 0.45629(6) 0.96710(5) 0.86321(7) 0.0264(2) Uani 1 1 d . . .
C1 C 0.68595(5) 0.99133(5) 0.90807(7) 0.0266(2) Uani 1 1 d . . .
C8 C 0.73602(5) 0.93045(5) 0.98217(7) 0.0280(2) Uani 1 1 d . . .
C6 C 0.37939(6) 0.92291(5) 0.84182(7) 0.0295(3) Uani 1 1 d . . .
C2 C 0.59557(6) 1.00321(5) 0.89642(7) 0.0271(2) Uani 1 1 d . . .
O3 O 0.92069(5) 1.25764(4) 1.08258(6) 0.0498(3) Uani 1 1 d . . .
C14 C 0.74236(5) 1.05830(5) 0.93094(7) 0.0283(2) Uani 1 1 d . . .
C10 C 0.82716(6) 0.82941(5) 1.03826(8) 0.0327(3) Uani 1 1 d . . .
C17 C 0.77165(6) 1.10434(5) 1.01740(7) 0.0299(3) Uani 1 1 d . . .
C3 C 0.55713(6) 1.06875(5) 0.89141(7) 0.0293(3) Uani 1 1 d . . .
C9 C 0.73755(6) 0.91566(6) 1.07139(8) 0.0359(3) Uani 1 1 d . . .
C11 C 0.78839(6) 0.88058(5) 0.96314(7) 0.0312(3) Uani 1 1 d . . .
C12 C 0.88362(6) 0.76774(6) 1.04582(9) 0.0414(3) Uani 1 1 d . . .
O2 O 0.90928(5) 0.72550(4) 1.11739(7) 0.0545(3) Uani 1 1 d . . .
C15 C 0.77614(6) 1.07909(6) 0.86978(8) 0.0355(3) Uani 1 1 d . . .
C18 C 0.87270(6) 1.21575(6) 1.09511(8) 0.0367(3) Uani 1 1 d . . .
C19 C 0.85967(8) 1.22166(7) 1.18651(9) 0.0487(4) Uani 1 1 d . . .
H19C H 0.9109 1.2451 1.2429 0.073 Uiso 1 1 calc R . .
H19B H 0.8524 1.1731 1.2078 0.073 Uiso 1 1 calc R . .
H19A H 0.8072 1.2506 1.1686 0.073 Uiso 1 1 calc R . .
C7 C 0.38625(7) 0.84246(6) 0.83894(9) 0.0432(3) Uani 1 1 d . . .
H7A H 0.3274 0.8216 0.7998 0.065 Uiso 1 1 calc R . .
H7B H 0.4149 0.8234 0.9090 0.065 Uiso 1 1 calc R . .
H7C H 0.4210 0.8296 0.8061 0.065 Uiso 1 1 calc R . .
C13 C 0.90756(7) 0.75985(7) 0.96291(9) 0.0552(4) Uani 1 1 d . . .
H13A H 0.9301 0.7109 0.9651 0.083 Uiso 1 1 calc R . .
H13B H 0.9528 0.7954 0.9734 0.083 Uiso 1 1 calc R . .
H13C H 0.8555 0.7680 0.8960 0.083 Uiso 1 1 calc R . .
H3 H 0.5813(6) 1.1165(6) 0.8974(7) 0.037(3) Uiso 1 1 d . . .
H9 H 0.7070(7) 0.9439(6) 1.0970(8) 0.045(3) Uiso 1 1 d . . .
H1 H 0.6762(6) 0.9751(5) 0.8432(7) 0.025(3) Uiso 1 1 d . . .
H17 H 0.7562(6) 1.0992(5) 1.0675(7) 0.026(3) Uiso 1 1 d . . .
H11 H 0.7923(5) 0.8816(5) 0.9036(6) 0.016(2) Uiso 1 1 d . . .
H15 H 0.7700(7) 1.0564(6) 0.8170(8) 0.043(3) Uiso 1 1 d . . .
H5 H 0.5521(6) 0.8936(6) 0.8789(7) 0.034(3) Uiso 1 1 d . . .
Cl01 Cl -0.09641(7) 1.03636(7) 0.30698(11) 0.0865(5) Uani 0.3410(6) 1 d PD A -1
C01 C 0.0167(2) 1.0092(2) 0.3613(3) 0.0792(14) Uiso 0.3410(6) 1 d PD A -1
H01A H 0.0552 1.0515 0.3725 0.095 Uiso 0.3410(6) 1 calc PR A -1
H01B H 0.0371 0.9834 0.4271 0.095 Uiso 0.3410(6) 1 calc PR A -1
C02 C 0.0145(3) 0.9603(2) 0.2817(2) 0.0755(14) Uiso 0.3410(6) 1 d PD A -1
H02A H -0.0225 0.9184 0.2774 0.091 Uiso 0.3410(6) 1 calc PR A -1
H02B H 0.0749 0.9415 0.3085 0.091 Uiso 0.3410(6) 1 calc PR A -1
C03 C -0.0160(2) 0.9844(2) 0.1739(2) 0.0622(11) Uiso 0.3410(6) 1 d PD A -1
H03A H -0.0773 1.0018 0.1441 0.075 Uiso 0.3410(6) 1 calc PR A -1
H03B H -0.0164 0.9419 0.1335 0.075 Uiso 0.3410(6) 1 calc PR A -1
Cl02 Cl 0.04821(13) 1.05446(12) 0.1600(2) 0.1529(11) Uani 0.3410(6) 1 d PD A -1
Cl03 Cl 0.05130(19) 1.05402(16) 0.1288(2) 0.0804(10) Uani 0.1590(6) 1 d PD A -2
C04 C 0.0133(4) 0.9783(3) 0.1735(3) 0.149(7) Uiso 0.1590(6) 1 d PD A -2
H04A H -0.0504 0.9708 0.1280 0.179 Uiso 0.1590(6) 1 calc PR A -2
H04B H 0.0446 0.9335 0.1742 0.179 Uiso 0.1590(6) 1 calc PR A -2
C05 C 0.0326(3) 0.9974(4) 0.2828(3) 0.070(3) Uiso 0.1590(6) 1 d PD A -2
H05A H 0.0528 0.9537 0.3266 0.083 Uiso 0.1590(6) 1 calc PR A -2
H05B H 0.0797 1.0343 0.3128 0.083 Uiso 0.1590(6) 1 calc PR A -2
C06 C -0.0512(3) 1.0270(6) 0.2784(3) 0.117(5) Uiso 0.1590(6) 1 d PD A -2
H06A H -0.1018 0.9951 0.2366 0.141 Uiso 0.1590(6) 1 calc PR A -2
H06B H -0.0645 1.0763 0.2486 0.141 Uiso 0.1590(6) 1 calc PR A -2
Cl04 Cl -0.0275(3) 1.0285(3) 0.4094(2) 0.174(2) Uani 0.1590(6) 1 d PD A -2

loop_
_atom_site_aniso_label
_atom_site_aniso_U_11
_atom_site_aniso_U_22
_atom_site_aniso_U_33
_atom_site_aniso_U_23
_atom_site_aniso_U_13
_atom_site_aniso_U_12
S1 0.02989(8) 0.02733(11) 0.03441(10) -0.00090(9) 0.01610(7) 0.00413(9)
S2 0.04678(11) 0.03888(13) 0.03978(11) 0.00915(10) 0.02384(9) 0.01379(11)
S3 0.04399(10) 0.03980(14) 0.04519(12) 0.00012(10) 0.02724(8) -0.00918(10)
C5 0.0295(3) 0.0238(4) 0.0280(4) 0.0015(3) 0.0142(3) 0.0023(3)
O1 0.0312(3) 0.0393(4) 0.0442(3) 0.0045(3) 0.0226(2) 0.0044(3)
C16 0.0294(4) 0.0269(4) 0.0351(4) 0.0026(4) 0.0141(3) 0.0024(4)
C4 0.0296(4) 0.0254(4) 0.0236(4) 0.0011(3) 0.0126(3) 0.0017(3)
C1 0.0270(3) 0.0267(4) 0.0270(4) -0.0019(3) 0.0138(3) 0.0001(3)
C8 0.0262(3) 0.0257(4) 0.0324(4) -0.0040(3) 0.0146(3) -0.0013(3)
C6 0.0308(4) 0.0332(5) 0.0249(4) 0.0035(3) 0.0139(3) 0.0015(4)
C2 0.0274(3) 0.0284(4) 0.0234(4) -0.0004(3) 0.0110(3) 0.0006(3)
O3 0.0503(3) 0.0339(4) 0.0676(4) -0.0080(3) 0.0309(3) -0.0131(3)
C14 0.0254(3) 0.0265(4) 0.0309(4) 0.0038(3) 0.0123(3) 0.0022(3)
C10 0.0300(4) 0.0284(5) 0.0419(4) -0.0029(4) 0.0193(3) 0.0005(4)
C17 0.0288(3) 0.0292(5) 0.0331(4) 0.0039(3) 0.0163(3) 0.0022(3)
C3 0.0292(3) 0.0270(5) 0.0306(4) -0.0015(3) 0.0138(3) -0.0012(4)
C9 0.0389(4) 0.0345(5) 0.0367(4) 0.0037(4) 0.0205(3) 0.0117(4)
C11 0.0298(4) 0.0282(5) 0.0372(4) -0.0028(4) 0.0177(3) -0.0013(4)
C12 0.0343(4) 0.0324(5) 0.0555(6) -0.0055(4) 0.0206(4) 0.0033(4)
O2 0.0552(4) 0.0381(4) 0.0682(5) 0.0088(4) 0.0287(3) 0.0176(3)
C15 0.0381(4) 0.0369(5) 0.0350(4) -0.0030(4) 0.0207(3) -0.0064(4)
C18 0.0315(4) 0.0286(5) 0.0446(5) -0.0006(4) 0.0146(4) 0.0035(4)
C19 0.0489(5) 0.0470(6) 0.0470(6) -0.0120(5) 0.0211(4) -0.0076(5)
C7 0.0365(4) 0.0309(5) 0.0634(6) 0.0033(4) 0.0254(4) -0.0010(4)
C13 0.0530(5) 0.0514(7) 0.0743(6) -0.0029(5) 0.0413(4) 0.0142(5)
Cl01 0.0775(6) 0.0716(7) 0.1172(8) 0.0034(6) 0.0530(5) -0.0160(5)
Cl02 0.1213(13) 0.1268(15) 0.181(2) -0.0179(14) 0.0518(13) -0.0276(12)
Cl03 0.0769(15) 0.0767(17) 0.0735(14) 0.0191(12) 0.0262(12) 0.0032(13)
Cl04 0.162(3) 0.243(4) 0.089(2) -0.007(3) 0.040(2) -0.116(3)

loop_
_atom_type_symbol
_atom_type_description
_atom_type_scat_dispersion_real
_atom_type_scat_dispersion_imag
_atom_type_scat_source
C C 0.0033 0.0016 'International Tables Vol C Tables 4.2.6.8 and 6.1.1.4'
H H 0.0000 0.0000 'International Tables Vol C Tables 4.2.6.8 and 6.1.1.4'
O O 0.0106 0.0060 'International Tables Vol C Tables 4.2.6.8 and 6.1.1.4'
S S 0.1246 0.1234 'International Tables Vol C Tables 4.2.6.8 and 6.1.1.4'
Cl Cl 0.1484 0.1585 'International Tables Vol C Tables 4.2.6.8 and 6.1.1.4'

loop_
_geom_angle_atom_site_label_1
_geom_angle_atom_site_label_2
_geom_angle_atom_site_label_3
_geom_angle
C3 S1 C4 91.53(5)
C9 S2 C10 90.96(5)
C15 S3 C16 91.13(5)
C4 C5 C2 113.32(8)
C17 C16 C18 131.15(11)
C17 C16 S3 111.22(8)
C18 C16 S3 117.61(9)
C5 C4 C6 128.75(9)
C5 C4 S1 110.94(7)
C6 C4 S1 120.29(7)
C14 C1 C8 111.19(7)
C14 C1 C2 115.75(8)
C8 C1 C2 112.64(9)
C9 C8 C11 111.44(9)
C9 C8 C1 126.60(10)
C11 C8 C1 121.95(10)
O1 C6 C4 120.63(9)
O1 C6 C7 120.57(9)
C4 C6 C7 118.78(9)
C3 C2 C5 111.55(9)
C3 C2 C1 126.15(9)
C5 C2 C1 122.07(8)
C15 C14 C17 111.27(9)
C15 C14 C1 121.78(9)
C17 C14 C1 126.85(10)
C11 C10 C12 129.75(11)
C11 C10 S2 111.42(8)
C12 C10 S2 118.81(8)
C16 C17 C14 113.13(10)
C2 C3 S1 112.66(7)
C8 C9 S2 113.22(9)
C10 C11 C8 112.96(10)
O2 C12 C10 120.31(12)
O2 C12 C13 122.28(11)
C10 C12 C13 117.41(10)
C14 C15 S3 113.25(8)
O3 C18 C16 119.95(12)
O3 C18 C19 121.25(10)
C16 C18 C19 118.80(10)
C02 C01 Cl01 102.6(2)
C01 C02 C03 122.8(3)
C02 C03 Cl02 115.4(3)
C05 C04 Cl03 106.7(4)
C06 C05 C04 109.2(4)
C05 C06 Cl04 104.8(3)

loop_
_geom_bond_atom_site_label_1
_geom_bond_atom_site_label_2
_geom_bond_distance
S1 C3 1.7121(11)
S1 C4 1.7301(10)
S2 C9 1.7148(10)
S2 C10 1.7223(13)
S3 C15 1.7062(11)
S3 C16 1.7291(12)
C5 C4 1.3714(14)
C5 C2 1.4207(13)
O1 C6 1.2291(12)
C16 C17 1.3718(14)
C16 C18 1.4689(14)
C4 C6 1.4682(14)
C1 C14 1.5129(13)
C1 C8 1.5192(12)
C1 C2 1.5195(14)
C8 C9 1.3516(16)
C8 C11 1.4234(15)
C6 C7 1.4925(15)
C2 C3 1.3686(13)
O3 C18 1.2221(15)
C14 C15 1.3671(17)
C14 C17 1.4181(14)
C10 C11 1.3672(14)
C10 C12 1.4751(15)
C12 O2 1.2193(14)
C12 C13 1.500(2)
C18 C19 1.4986(19)
Cl01 C01 1.802(4)
C01 C02 1.481(5)
C02 C03 1.498(4)
C03 Cl02 1.792(4)
Cl03 C04 1.811(6)
C04 C05 1.541(6)
C05 C06 1.536(7)
C06 Cl04 1.797(6)
